data_7054578
loop_
_publ_author_name
'Ma\<ckov\'a, Michaela'
'Mik\<s\'atko, Ji\<r\'i'
'Budka, Jan'
'Eigner, V\'aclav'
'Cu\<r\'inov\'a, Petra'
'Lhot\'ak, Pavel'

_publ_section_title
;
 Chiral anion recognition by a ureido-thiacalix[4]arene ligand immobilized
 in the 1,3-alternate conformation
;
_journal_issue 2
_journal_name_full 'New J. Chem.'
_journal_page_first 1382
_journal_paper_doi 10.1039/C4NJ01956C
_journal_volume 39
_journal_year 2015
_chemical_formula_moiety 'C44 H52 N4 O12 S4, 2(C2 H3 N)'
_chemical_formula_sum 'C48 H58 N6 O12 S4'
_chemical_formula_weight 1039.29
_space_group_IT_number 86
_symmetry_cell_setting tetragonal
_symmetry_space_group_name_Hall '-P 4bc'
_symmetry_space_group_name_H-M 'P 42/n :2'
_atom_sites_solution_hydrogens difmap
_atom_sites_solution_primary direct
_audit_update_record
;
2014-11-26 deposited with the CCDC.
2014-12-04 downloaded from the CCDC.
;
_cell_angle_alpha 90
_cell_angle_beta 90
_cell_angle_gamma 90
_cell_formula_units_Z 2
_cell_length_a 13.24520(12)
_cell_length_b 13.24520(12)
_cell_length_c 14.9787(2)
_cell_measurement_reflns_used 6670
_cell_measurement_temperature 170
_cell_measurement_theta_max 77
_cell_measurement_theta_min 4
_cell_volume 2627.79(5)
_computing_cell_refinement 'CrysAlis, (Oxford Diffraction, 2002)'
_computing_data_collection 'Xcalibur, (Oxford Diffraction, 2002)'
_computing_data_reduction 'XRED (Stoe & Cie 1996)'
_computing_molecular_graphics 'CAMERON (Watkin et al., 1996)'
_computing_publication_material 'CRYSTALS (Betteridge et al., 2003)'
_computing_structure_refinement 'CRYSTALS (Betteridge et al., 2003)'
_computing_structure_solution 'SIR92 (Altomare et al., 1994)'
_diffrn_ambient_pressure 101
_diffrn_ambient_temperature 170
_diffrn_measured_fraction_theta_full 0.996
_diffrn_measured_fraction_theta_max 0.987
_diffrn_measurement_device Area
_diffrn_measurement_device_type 'Oxford Diffraction XCALIBUR'
_diffrn_measurement_method '\f & \w scans'
_diffrn_radiation_monochromator graphite
_diffrn_radiation_type 'Cu K\a'
_diffrn_radiation_wavelength 1.54180
_diffrn_reflns_av_R_equivalents 0.027
_diffrn_reflns_limit_h_max 16
_diffrn_reflns_limit_h_min -12
_diffrn_reflns_limit_k_max 16
_diffrn_reflns_limit_k_min -15
_diffrn_reflns_limit_l_max 18
_diffrn_reflns_limit_l_min -18
_diffrn_reflns_number 11942
_diffrn_reflns_theta_full 73.941
_diffrn_reflns_theta_max 77.022
_diffrn_reflns_theta_min 4.456
_diffrn_standards_number 0
_exptl_absorpt_coefficient_mu 2.201
_exptl_absorpt_correction_T_max 0.72
_exptl_absorpt_correction_T_min 0.45
_exptl_absorpt_correction_type multi-scan
_exptl_absorpt_process_details 'CrysAlis, (Oxford Diffraction, 2002)'
_exptl_crystal_colour orange
_exptl_crystal_density_diffrn 1.313
_exptl_crystal_density_method 'not measured'
_exptl_crystal_description block
_exptl_crystal_F_000 1096.000
_exptl_crystal_size_max 0.360
_exptl_crystal_size_mid 0.240
_exptl_crystal_size_min 0.150
_refine_diff_density_max 0.67
_refine_diff_density_min -0.54
_refine_ls_extinction_method None
_refine_ls_goodness_of_fit_ref 1.0650
_refine_ls_hydrogen_treatment constr
_refine_ls_matrix_type full
_refine_ls_number_parameters 208
_refine_ls_number_reflns 2754
_refine_ls_number_restraints 80
_refine_ls_R_factor_all 0.0851
_refine_ls_R_factor_gt 0.0800
_refine_ls_shift/su_max 0.0180496
_refine_ls_shift/su_mean 0.0022868
_refine_ls_structure_factor_coef Fsqd
_refine_ls_weighting_details
;
 Method, part 1, Chebychev polynomial, (Watkin, 1994, Prince, 1982) 
 [weight] = 1.0/[A~0~*T~0~(x)+A~1~*T~1~(x) ... +A~n-1~]*T~n-1~(x)] 
 where A~i~ are the Chebychev coefficients listed below and x= Fcalc/Fmax 
 Method = Robust Weighting (Prince, 1982) 
 W = [weight] * [1-(deltaF/6*sigmaF)^2^]^2^ 
 A~i~ are: 
 0.435E+04 0.738E+04 0.448E+04 0.181E+04 381. 
;
_refine_ls_weighting_scheme calc
_refine_ls_wR_factor_all 0.2601
_refine_ls_wR_factor_gt 0.2505
_refine_ls_wR_factor_ref 0.2601
_reflns_limit_h_max 11
_reflns_limit_h_min -11
_reflns_limit_k_max 16
_reflns_limit_k_min 0
_reflns_limit_l_max 18
_reflns_limit_l_min 0
_reflns_number_gt 2451
_reflns_number_total 2754
_reflns_threshold_expression I>2.0\s(I)
_oxford_diffrn_Wilson_B_factor 4.70
_oxford_diffrn_Wilson_scale 0.06
_oxford_refine_ls_r_factor_ref 0.0851
_oxford_refine_ls_scale 4.39(19)
_oxford_reflns_number_all 2754
_oxford_reflns_threshold_expression_ref I>-10.0\s(I)
_cod_data_source_file c4nj01956c1.cif
_cod_data_source_block 4c_solv
_cod_depositor_comments 'Adding full bibliography for 7054576--7054583.cif.'
_cod_original_sg_symbol_Hall '-P 4bc '
_cod_original_sg_symbol_H-M 'P 42/n '
_cod_database_code 7054578

loop_
_symmetry_equiv_pos_as_xyz
x,y,z
-x,-y,-z
-y,x+1/2,z+1/2
y,-x+1/2,-z+1/2
-x+1/2,-y+1/2,z
x+1/2,y+1/2,-z
y+1/2,-x,z+1/2
-y+1/2,x,-z+1/2

loop_
_atom_site_label
_atom_site_type_symbol
_atom_site_fract_x
_atom_site_fract_y
_atom_site_fract_z
_atom_site_U_iso_or_equiv
_atom_site_occupancy
_atom_site_adp_type
_atom_site_refinement_flags_posn
_atom_site_refinement_flags_adp
_atom_site_refinement_flags_occupancy
_atom_site_disorder_assembly
_atom_site_disorder_group
C1 C 0.03603(18) 0.3412(2) 0.69543(18) 0.0512 1.0000 Uani . . . . .
S2 S 0.04044(6) 0.45958(6) 0.74981(6) 0.0653 1.0000 Uani . . . . .
C3 C 0.1587(2) 0.46409(18) 0.80452(18) 0.0509 1.0000 Uani . . . . .
C4 C 0.1587(3) 0.4974(2) 0.89261(19) 0.0604 1.0000 Uani . . . . .
C5 C 0.2510(3) 0.5136(2) 0.93402(18) 0.0622 1.0000 Uani . . . . .
C6 C 0.3412(3) 0.49730(19) 0.8926(2) 0.0600 1.0000 Uani . . . . .
C7 C 0.2502(2) 0.4470(2) 0.76046(19) 0.0497 1.0000 Uani . . . . .
O8 O 0.24997(15) 0.40848(17) 0.67667(14) 0.0661 1.0000 Uani D U . . .
C9 C 0.2545(4) 0.4772(4) 0.6041(3) 0.0818 0.766(6) Uani D U P 1 1
C10 C 0.2502(3) 0.4080(3) 0.5231(2) 0.0625 0.766(6) Uani D U P 1 1
C11 C 0.2505(4) 0.4734(4) 0.4396(2) 0.0734 0.766(6) Uani D U P 1 1
C12 C 0.2461(6) 0.4066(5) 0.3563(3) 0.1100 0.766(6) Uani D U P 1 1
C13 C 0.2504(7) 0.4767(6) 0.2747(4) 0.0947 0.766(6) Uani D U P 1 1
N14 N 0.2506(4) 0.5494(2) 1.0266(2) 0.0891 1.0000 Uani . . . . .
O15 O 0.3328(4) 0.5633(3) 1.06281(19) 0.1165 1.0000 Uani . . . . .
O16 O 0.1677(4) 0.5628(3) 1.06256(19) 0.1188 1.0000 Uani . . . . .
C109 C 0.2286(16) 0.4904(10) 0.6146(7) 0.0817 0.234(6) Uani D U P 1 2
C110 C 0.2730(13) 0.4866(9) 0.5199(6) 0.0816 0.234(6) Uani D U P 1 2
C111 C 0.2218(14) 0.4038(11) 0.4643(9) 0.0856 0.234(6) Uani D U P 1 2
C112 C 0.2777(17) 0.3875(18) 0.3755(11) 0.1102 0.234(6) Uani D U P 1 2
C113 C 0.244(3) 0.467(2) 0.3073(14) 0.0946 0.234(6) Uani D U P 1 2
N17 N 0.2500 0.7500 0.8966(3) 0.0793 1.0000 Uani S T . . .
C18 C 0.2500 0.7500 0.8199(4) 0.0734 1.0000 Uani S T . . .
C19 C 0.250000(11) 0.750000(11) 0.7256(6) 0.1412 1.0000 Uani S T . . .
H61 H 0.4018 0.5106 0.9244 0.0752 1.0000 Uiso R . . . .
H41 H 0.0987 0.5079 0.9221 0.0749 1.0000 Uiso R . . . .
H91 H 0.3152 0.5156 0.6076 0.0959 0.766(6) Uiso R . P 1 1
H92 H 0.1964 0.5216 0.6032 0.0959 0.766(6) Uiso R . P 1 1
H101 H 0.3086 0.3616 0.5201 0.0783 0.766(6) Uiso R . P 1 1
H102 H 0.1886 0.3703 0.5268 0.0789 0.766(6) Uiso R . P 1 1
H111 H 0.3125 0.5142 0.4395 0.0894 0.766(6) Uiso R . P 1 1
H112 H 0.1894 0.5197 0.4416 0.0898 0.766(6) Uiso R . P 1 1
H121 H 0.3038 0.3622 0.3571 0.1296 0.766(6) Uiso R . P 1 1
H122 H 0.1849 0.3699 0.3563 0.1290 0.766(6) Uiso R . P 1 1
H132 H 0.2424 0.4378 0.2210 0.1462 0.766(6) Uiso R . P 1 1
H131 H 0.3122 0.5144 0.2734 0.1461 0.766(6) Uiso R . P 1 1
H133 H 0.1941 0.5249 0.2800 0.1462 0.766(6) Uiso R . P 1 1
H1092 H 0.2595 0.5519 0.6423 0.0960 0.234(6) Uiso R . P 1 2
H1091 H 0.1570 0.4988 0.6127 0.0959 0.234(6) Uiso R . P 1 2
H1102 H 0.3404 0.4671 0.5200 0.0930 0.234(6) Uiso R . P 1 2
H1101 H 0.2603 0.5500 0.4909 0.0930 0.234(6) Uiso R . P 1 2
H1111 H 0.2000 0.3465 0.5072 0.1012 0.234(6) Uiso R . P 1 2
H1112 H 0.1425 0.4329 0.4531 0.1011 0.234(6) Uiso R . P 1 2
H1121 H 0.3324 0.3628 0.3961 0.1280 0.234(6) Uiso R . P 1 2
H1122 H 0.2329 0.3089 0.3608 0.1280 0.234(6) Uiso R . P 1 2
H1131 H 0.2766 0.4330 0.2560 0.1460 0.234(6) Uiso R . P 1 2
H1133 H 0.2825 0.5155 0.3314 0.1460 0.234(6) Uiso R . P 1 2
H1132 H 0.1775 0.4690 0.3046 0.1460 0.234(6) Uiso R . P 1 2
H193 H 0.2497 0.8176 0.7044 0.1724 0.5000 Uiso R . . . .
H191 H 0.3087 0.7164 0.7044 0.1724 0.5000 Uiso R . . . .
H192 H 0.1916 0.7159 0.7044 0.1724 0.5000 Uiso R . . . .

loop_
_atom_site_aniso_label
_atom_site_aniso_U_11
_atom_site_aniso_U_22
_atom_site_aniso_U_33
_atom_site_aniso_U_23
_atom_site_aniso_U_13
_atom_site_aniso_U_12
C1 0.0357(11) 0.0555(14) 0.0625(15) -0.0001(11) -0.0061(9) 0.0052(10)
S2 0.0512(5) 0.0510(5) 0.0936(7) -0.0040(3) -0.0037(3) 0.0173(3)
C3 0.0541(13) 0.0352(11) 0.0633(15) -0.0062(10) 0.0039(11) 0.0067(9)
C4 0.0779(19) 0.0411(13) 0.0621(16) -0.0052(11) 0.0141(13) 0.0063(12)
C5 0.097(2) 0.0424(13) 0.0471(14) -0.0058(10) 0.0012(13) 0.0007(13)
C6 0.0782(19) 0.0388(12) 0.0631(16) -0.0039(10) -0.0145(13) -0.0059(11)
C7 0.0528(15) 0.0371(12) 0.0592(16) -0.0141(9) 0.0012(10) -0.0004(10)
O8 0.0601(11) 0.0796(14) 0.0585(12) -0.0330(10) 0.0012(8) 0.0009(9)
C9 0.065(3) 0.126(4) 0.054(2) -0.024(2) 0.0095(17) 0.015(2)
C10 0.073(2) 0.058(2) 0.057(2) 0.0010(16) -0.0008(16) -0.0015(16)
C11 0.080(3) 0.081(3) 0.059(2) -0.001(2) -0.0002(17) -0.003(2)
C12 0.126(5) 0.130(5) 0.074(4) -0.039(4) -0.019(3) 0.022(4)
C13 0.101(4) 0.109(4) 0.074(4) -0.018(4) 0.005(4) 0.003(3)
N14 0.148(4) 0.0704(18) 0.0486(15) -0.0083(12) 0.0003(17) -0.0064(19)
O15 0.173(4) 0.121(3) 0.0554(16) -0.0187(14) -0.0190(18) -0.019(2)
O16 0.172(4) 0.127(3) 0.0575(16) -0.0201(15) 0.0252(19) 0.013(2)
C109 0.065(4) 0.126(4) 0.054(2) -0.025(2) 0.010(2) 0.014(2)
C110 0.132(9) 0.047(6) 0.066(7) 0.018(5) 0.009(7) 0.003(6)
C111 0.121(9) 0.073(7) 0.063(7) 0.012(6) 0.005(7) -0.011(7)
C112 0.126(5) 0.130(5) 0.074(4) -0.039(4) -0.019(3) 0.023(4)
C113 0.101(4) 0.109(4) 0.074(4) -0.018(4) 0.005(4) 0.003(3)
N17 0.082(3) 0.072(2) 0.084(3) 0.0000 0.0000 -0.009(2)
C18 0.083(3) 0.048(2) 0.090(4) 0.0000 0.0000 0.000(2)
C19 0.174(10) 0.175(10) 0.074(4) 0.0000 0.0000 0.013(7)

loop_
_atom_type_symbol
_atom_type_scat_dispersion_real
_atom_type_scat_dispersion_imag
_atom_type_scat_Cromer_Mann_a1
_atom_type_scat_Cromer_Mann_b1
_atom_type_scat_Cromer_Mann_a2
_atom_type_scat_Cromer_Mann_b2
_atom_type_scat_Cromer_Mann_a3
_atom_type_scat_Cromer_Mann_b3
_atom_type_scat_Cromer_Mann_a4
_atom_type_scat_Cromer_Mann_b4
_atom_type_scat_Cromer_Mann_c
_atom_type_scat_source
C 0.0181 0.0091 2.3100 20.8439 1.0200 10.2075 1.5886 0.5687 0.8650 51.6512 0.2156 'International Tables Vol C 4.2.6.8 and 6.1.1.4'
H 0.0000 0.0000 0.4930 10.5109 0.3229 26.1257 0.1402 3.1424 0.0408 57.7998 0.0030 'International Tables Vol C 4.2.6.8 and 6.1.1.4'
O 0.0492 0.0322 3.0485 13.2771 2.2868 5.7011 1.5463 0.3239 0.8670 32.9089 0.2508 'International Tables Vol C 4.2.6.8 and 6.1.1.4'
S 0.3331 0.5567 6.9053 1.4679 5.2034 22.2151 1.4379 0.2536 1.5863 56.1720 0.8669 'International Tables Vol C 4.2.6.8 and 6.1.1.4'
N 0.0311 0.0180 12.2126 0.0057 3.1322 9.8933 2.0125 28.9975 1.1663 0.5826 -11.5290 'International Tables Vol C 4.2.6.8 and 6.1.1.4'

loop_
_geom_angle_atom_site_label_1
_geom_angle_site_symmetry_1
_geom_angle_atom_site_label_2
_geom_angle_atom_site_label_3
_geom_angle_site_symmetry_3
_geom_angle
_geom_angle_publ_flag
C7 8_556 C1 C6 8_556 120.0(3) yes
C7 8_556 C1 S2 . 122.9(2) yes
C6 8_556 C1 S2 . 116.6(2) yes
C1 . S2 C3 . 105.82(11) yes
S2 . C3 C4 . 116.8(2) yes
S2 . C3 C7 . 122.9(2) yes
C4 . C3 C7 . 119.9(3) yes
C3 . C4 C5 . 118.2(3) yes
C3 . C4 H41 . 120.2 no
C5 . C4 H41 . 121.6 no
C4 . C5 C6 . 123.0(3) yes
C4 . C5 N14 . 118.0(3) yes
C6 . C5 N14 . 119.1(3) yes
C1 4_556 C6 C5 . 118.8(3) yes
C1 4_556 C6 H61 . 122.3 no
C5 . C6 H61 . 118.9 no
C3 . C7 C1 4_556 120.0(3) yes
C3 . C7 O8 . 119.7(2) yes
C1 4_556 C7 O8 . 120.2(2) yes
C7 . O8 C9 . 117.9(3) yes
C7 . O8 C109 . 108.1(6) yes
O8 . C9 C10 . 102.9(3) yes
O8 . C9 H91 . 109.6 no
C10 . C9 H91 . 113.4 no
O8 . C9 H92 . 111.5 no
C10 . C9 H92 . 109.0 no
H91 . C9 H92 . 110.2 no
C9 . C10 C11 . 108.3(3) yes
C9 . C10 H101 . 112.4 no
C11 . C10 H101 . 108.3 no
C9 . C10 H102 . 107.4 no
C11 . C10 H102 . 110.3 no
H101 . C10 H102 . 110.1 no
C10 . C11 C12 . 110.0(4) yes
C10 . C11 H111 . 108.4 no
C12 . C11 H111 . 110.4 no
C10 . C11 H112 . 108.5 no
C12 . C11 H112 . 110.0 no
H111 . C11 H112 . 109.5 no
C11 . C12 C13 . 107.4(5) yes
C11 . C12 H121 . 108.2 no
C13 . C12 H121 . 110.4 no
C11 . C12 H122 . 109.3 no
C13 . C12 H122 . 110.0 no
H121 . C12 H122 . 111.4 no
C12 . C13 H132 . 109.8 no
C12 . C13 H131 . 111.3 no
H132 . C13 H131 . 110.9 no
C12 . C13 H133 . 107.5 no
H132 . C13 H133 . 109.3 no
H131 . C13 H133 . 108.0 no
C5 . N14 O15 . 117.5(4) yes
C5 . N14 O16 . 117.6(4) yes
O15 . N14 O16 . 124.9(4) yes
O8 . C109 C110 . 119.3(7) yes
O8 . C109 H1092 . 105.1 no
C110 . C109 H1092 . 104.7 no
O8 . C109 H1091 . 107.3 no
C110 . C109 H1091 . 110.9 no
H1092 . C109 H1091 . 108.9 no
C109 . C110 C111 . 110.8(9) yes
C109 . C110 H1102 . 112.0 no
C111 . C110 H1102 . 103.2 no
C109 . C110 H1101 . 108.7 no
C111 . C110 H1101 . 107.6 no
H1102 . C110 H1101 . 114.4 no
C110 . C111 C112 . 110.9(9) yes
C110 . C111 H1111 . 108.1 no
C112 . C111 H1111 . 124.6 no
C110 . C111 H1112 . 104.3 no
C112 . C111 H1112 . 111.5 no
H1111 . C111 H1112 . 94.8 no
C111 . C112 C113 . 109.7(9) yes
C111 . C112 H1121 . 98.6 no
C113 . C112 H1121 . 138.9 no
C111 . C112 H1122 . 92.4 no
C113 . C112 H1122 . 109.0 no
H1121 . C112 H1122 . 98.7 no
C112 . C113 H1131 . 94.1 no
C112 . C113 H1133 . 93.1 no
H1131 . C113 H1133 . 112.8 no
C112 . C113 H1132 . 109.9 no
H1131 . C113 H1132 . 114.4 no
H1133 . C113 H1132 . 124.9 no
N17 . C18 C19 . 179.992 yes
C18 . C19 H192 5_565 109.5 no
C18 . C19 H193 5_565 109.5 no
H192 5_565 C19 H193 5_565 109.5 no
C18 . C19 H191 5_565 109.5 no
H192 5_565 C19 H191 5_565 109.5 no
H193 5_565 C19 H191 5_565 109.5 no
C18 . C19 H193 . 109.5 no
H192 5_565 C19 H193 . 56.3 no
H193 5_565 C19 H193 . 141.1 no
H191 5_565 C19 H193 . 56.3 no
C18 . C19 H191 . 109.5 no
H192 5_565 C19 H191 . 56.3 no
H193 5_565 C19 H191 . 56.3 no
H191 5_565 C19 H191 . 141.1 no
H193 . C19 H191 . 109.5 no
C18 . C19 H192 . 109.5 no
H192 5_565 C19 H192 . 141.1 no
H193 5_565 C19 H192 . 56.3 no
H191 5_565 C19 H192 . 56.3 no
H193 . C19 H192 . 109.5 no
H191 . C19 H192 . 109.5 no

loop_
_geom_bond_atom_site_label_1
_geom_bond_atom_site_label_2
_geom_bond_site_symmetry_2
_geom_bond_distance
_geom_bond_publ_flag
C1 C7 8_556 1.393(4) yes
C1 C6 8_556 1.390(4) yes
C1 S2 . 1.768(3) yes
S2 C3 . 1.769(3) yes
C3 C4 . 1.391(4) yes
C3 C7 . 1.399(4) yes
C4 C5 . 1.388(5) yes
C4 H41 . 0.920 no
C5 C6 . 1.363(5) yes
C5 N14 . 1.466(4) yes
C6 H61 . 0.950 no
C7 O8 . 1.355(3) yes
O8 C9 . 1.418(4) yes
O8 C109 . 1.457(5) yes
C9 C10 . 1.521(4) yes
C9 H91 . 0.953 no
C9 H92 . 0.969 no
C10 C11 . 1.521(4) yes
C10 H101 . 0.989 no
C10 H102 . 0.958 no
C11 C12 . 1.530(4) yes
C11 H111 . 0.983 no
C11 H112 . 1.017 no
C12 C13 . 1.536(5) yes
C12 H121 . 0.965 no
C12 H122 . 0.945 no
C13 H132 . 0.961 no
C13 H131 . 0.959 no
C13 H133 . 0.985 no
N14 O15 . 1.230(6) yes
N14 O16 . 1.235(6) yes
C109 C110 . 1.537(5) yes
C109 H1092 . 1.001 no
C109 H1091 . 0.956 no
C110 C111 . 1.534(5) yes
C110 H1102 . 0.929 no
C110 H1101 . 0.961 no
C111 C112 . 1.538(5) yes
C111 H1111 . 1.036 no
C111 H1112 . 1.131 no
C112 C113 . 1.537(5) yes
C112 H1121 . 0.853 no
C112 H1122 . 1.218 no
C113 H1131 . 0.993 no
C113 H1133 . 0.896 no
C113 H1132 . 0.879 no
N17 C18 . 1.149(8) yes
C18 C19 . 1.414(10) yes
C19 H192 5_565 0.950 no
C19 H193 5_565 0.950 no
C19 H191 5_565 0.950 no
C19 H193 . 0.950 no
C19 H191 . 0.950 no
C19 H192 . 0.950 no

loop_
_geom_hbond_atom_site_label_D
_geom_hbond_atom_site_label_H
_geom_hbond_atom_site_label_A
_geom_hbond_angle_DHA
_geom_hbond_distance_DH
_geom_hbond_distance_HA
_geom_hbond_distance_DA
_geom_hbond_publ_flag
C111 H102 O8 123.6(8) 1.126 2.440 3.203(11) yes
